data_7001780
loop_
_publ_author_name
'Ge, Qingchun'
'Corkery, T. Christopher'
'Humphrey, Mark G.'
'Samoc, Marek'
'Hor, T. S. Andy'

_publ_section_title
;
 Organobimetallic RuII--ReI 4-ethynylpyridyl complexes: structures and
 non-linear optical properties
;
_journal_issue 31
_journal_name_full 'Dalton Transactions'
_journal_page_first 6192
_journal_paper_doi 10.1039/b902800e
_journal_year 2009
_chemical_formula_sum 'C18 H11 Br N3 O3 Re'
_chemical_formula_weight 583.41
_chemical_name_systematic
;
?
;
_space_group_IT_number 15
_symmetry_cell_setting monoclinic
_symmetry_space_group_name_Hall '-C 2yc'
_symmetry_space_group_name_H-M 'C 1 2/c 1'
_atom_sites_solution_hydrogens geom
_atom_sites_solution_primary direct
_atom_sites_solution_secondary difmap
_audit_creation_method SHELXL-97
_cell_angle_alpha 90.00
_cell_angle_beta 110.967(2)
_cell_angle_gamma 90.00
_cell_formula_units_Z 8
_cell_length_a 31.1691(16)
_cell_length_b 7.1260(4)
_cell_length_c 16.8518(8)
_cell_measurement_reflns_used 6806
_cell_measurement_temperature 223(2)
_cell_measurement_theta_max 27.43
_cell_measurement_theta_min 2.46
_cell_volume 3495.1(3)
_computing_cell_refinement 'Bruker SMART'
_computing_data_collection 'Bruker SMART'
_computing_data_reduction 'Bruker SAINT'
_computing_molecular_graphics 'Bruker SHELXTL'
_computing_publication_material 'Bruker SHELXTL'
_computing_structure_refinement 'SHELXL-97 (Sheldrick, 1997)'
_computing_structure_solution 'SHELXS-97 (Sheldrick, 1990)'
_diffrn_ambient_temperature 223(2)
_diffrn_measured_fraction_theta_full 0.996
_diffrn_measured_fraction_theta_max 0.996
_diffrn_measurement_device_type 'CCD area detector'
_diffrn_measurement_method 'phi and omega scans'
_diffrn_radiation_monochromator graphite
_diffrn_radiation_source 'fine-focus sealed tube'
_diffrn_radiation_type MoK\a
_diffrn_radiation_wavelength 0.71073
_diffrn_reflns_av_R_equivalents 0.0225
_diffrn_reflns_av_sigmaI/netI 0.0258
_diffrn_reflns_limit_h_max 40
_diffrn_reflns_limit_h_min -40
_diffrn_reflns_limit_k_max 9
_diffrn_reflns_limit_k_min -9
_diffrn_reflns_limit_l_max 21
_diffrn_reflns_limit_l_min -19
_diffrn_reflns_number 11888
_diffrn_reflns_theta_full 27.47
_diffrn_reflns_theta_max 27.47
_diffrn_reflns_theta_min 2.46
_exptl_absorpt_coefficient_mu 9.263
_exptl_absorpt_correction_T_max 0.4577
_exptl_absorpt_correction_T_min 0.1968
_exptl_absorpt_correction_type multi-scan
_exptl_absorpt_process_details 'Sadabs, (Sheldrick 2001)'
_exptl_crystal_colour Block
_exptl_crystal_density_diffrn 2.217
_exptl_crystal_density_meas ?
_exptl_crystal_density_method .
_exptl_crystal_description Yellow
_exptl_crystal_F_000 2192
_exptl_crystal_size_max 0.26
_exptl_crystal_size_mid 0.12
_exptl_crystal_size_min 0.10
_refine_diff_density_max 0.595
_refine_diff_density_min -0.547
_refine_diff_density_rms 0.119
_refine_ls_extinction_method none
_refine_ls_goodness_of_fit_ref 1.052
_refine_ls_hydrogen_treatment constr
_refine_ls_matrix_type full
_refine_ls_number_parameters 235
_refine_ls_number_reflns 3994
_refine_ls_number_restraints 0
_refine_ls_restrained_S_all 1.052
_refine_ls_R_factor_all 0.0204
_refine_ls_R_factor_gt 0.0177
_refine_ls_shift/su_max 0.003
_refine_ls_shift/su_mean 0.000
_refine_ls_structure_factor_coef Fsqd
_refine_ls_weighting_details 'calc w=1/[\s^2^(Fo^2^)+(0.0185P)^2^+1.5520P] where P=(Fo^2^+2Fc^2^)/3'
_refine_ls_weighting_scheme calc
_refine_ls_wR_factor_gt 0.0415
_refine_ls_wR_factor_ref 0.0423
_reflns_number_gt 3613
_reflns_number_total 3994
_reflns_threshold_expression >2sigma(I)
_cod_data_source_file b902800e.txt
_cod_data_source_block 7316
_cod_depositor_comments
;
The following automatic conversions were performed:
'_symmetry_cell_setting' value 'Monoclinic' changed to 'monoclinic'
according to '/home/saulius/struct/CIF-dictionaries/cif_core.dic'
dictionary named 'cif_core.dic' version 2.4.1 from
2010-06-29.

'_exptl_absorpt_correction_type' value 'Multi-scan' changed
to 'multi-scan' according to
'/home/saulius/struct/CIF-dictionaries/cif_core.dic' dictionary named
'cif_core.dic' version 2.4.1 from 2010-06-29.

Automatic conversion script
Id: cif_fix_enum 1527 2010-12-29 10:47:43Z saulius 
;
_cod_original_sg_symbol_H-M C2/c
_cod_database_code 7001780

loop_
_symmetry_equiv_pos_as_xyz
'x, y, z'
'-x, y, -z+1/2'
'x+1/2, y+1/2, z'
'-x+1/2, y+1/2, -z+1/2'
'-x, -y, -z'
'x, -y, z-1/2'
'-x+1/2, -y+1/2, -z'
'x+1/2, -y+1/2, z-1/2'

loop_
_atom_site_label
_atom_site_type_symbol
_atom_site_fract_x
_atom_site_fract_y
_atom_site_fract_z
_atom_site_U_iso_or_equiv
_atom_site_adp_type
_atom_site_occupancy
_atom_site_symmetry_multiplicity
_atom_site_calc_flag
_atom_site_refinement_flags
_atom_site_disorder_assembly
_atom_site_disorder_group
Re1 Re 0.902943(3) 0.392793(14) 0.805437(6) 0.02686(4) Uani 1 1 d . . .
Br1 Br 0.846729(9) 0.67882(4) 0.745780(17) 0.03602(7) Uani 1 1 d . . .
N1 N 0.86473(7) 0.3449(3) 0.88911(13) 0.0287(4) Uani 1 1 d . . .
N2 N 0.84108(7) 0.2300(3) 0.72802(13) 0.0306(5) Uani 1 1 d . . .
N3 N 0.85655(8) 0.1906(3) 0.53050(14) 0.0381(5) Uani 1 1 d . . .
O1 O 0.96461(8) 0.0551(3) 0.87473(14) 0.0513(6) Uani 1 1 d . . .
O2 O 0.94989(7) 0.4626(3) 0.67584(13) 0.0494(5) Uani 1 1 d . . .
O3 O 0.97883(8) 0.6419(3) 0.92465(15) 0.0541(6) Uani 1 1 d . . .
C1 C 0.88078(11) 0.3810(4) 0.97337(17) 0.0346(6) Uani 1 1 d . . .
H1 H 0.9105 0.4311 0.9988 0.041 Uiso 1 1 calc R . .
C2 C 0.85483(11) 0.3463(4) 1.02313(18) 0.0394(7) Uani 1 1 d . . .
H2 H 0.8666 0.3747 1.0815 0.047 Uiso 1 1 calc R . .
C3 C 0.81219(10) 0.2711(4) 0.98743(18) 0.0409(7) Uani 1 1 d . . .
H3 H 0.7945 0.2452 1.0210 0.049 Uiso 1 1 calc R . .
C4 C 0.79496(10) 0.2327(4) 0.90103(18) 0.0387(6) Uani 1 1 d . . .
H4 H 0.7656 0.1800 0.8752 0.046 Uiso 1 1 calc R . .
C5 C 0.82231(9) 0.2741(4) 0.85328(16) 0.0309(5) Uani 1 1 d . . .
C6 C 0.80718(9) 0.2349(4) 0.76135(16) 0.0317(5) Uani 1 1 d . . .
C7 C 0.76157(9) 0.2082(4) 0.71264(18) 0.0384(6) Uani 1 1 d . . .
H7 H 0.7391 0.2152 0.7377 0.046 Uiso 1 1 calc R . .
C8 C 0.74888(10) 0.1711(4) 0.62664(18) 0.0405(6) Uani 1 1 d . . .
H8 H 0.7178 0.1618 0.5914 0.049 Uiso 1 1 calc R . .
C9 C 0.78369(10) 0.1483(4) 0.59464(18) 0.0376(6) Uani 1 1 d . . .
H9 H 0.7763 0.1140 0.5374 0.045 Uiso 1 1 calc R . .
C10 C 0.82946(10) 0.1753(4) 0.64605(16) 0.0320(5) Uani 1 1 d . . .
C13 C 0.86565(10) 0.1332(4) 0.61096(16) 0.0317(6) Uani 1 1 d . . .
C14 C 0.90384(9) 0.0272(4) 0.65657(17) 0.0345(6) Uani 1 1 d . . .
H14 H 0.9079 -0.0162 0.7115 0.041 Uiso 1 1 calc R . .
C15 C 0.93582(10) -0.0133(4) 0.61923(19) 0.0427(7) Uani 1 1 d . . .
H15 H 0.9624 -0.0826 0.6487 0.051 Uiso 1 1 calc R . .
C16 C 0.92772(11) 0.0506(5) 0.5377(2) 0.0469(7) Uani 1 1 d . . .
H16 H 0.9491 0.0279 0.5112 0.056 Uiso 1 1 calc R . .
C17 C 0.88827(12) 0.1471(5) 0.49606(19) 0.0458(8) Uani 1 1 d . . .
H17 H 0.8828 0.1857 0.4400 0.055 Uiso 1 1 calc R . .
C18 C 0.94130(9) 0.1837(4) 0.84866(16) 0.0340(6) Uani 1 1 d . . .
C19 C 0.93194(10) 0.4339(4) 0.72366(17) 0.0347(6) Uani 1 1 d . . .
C20 C 0.95005(10) 0.5498(4) 0.87971(17) 0.0351(6) Uani 1 1 d . . .

loop_
_atom_site_aniso_label
_atom_site_aniso_U_11
_atom_site_aniso_U_22
_atom_site_aniso_U_33
_atom_site_aniso_U_23
_atom_site_aniso_U_13
_atom_site_aniso_U_12
Re1 0.02210(6) 0.03645(7) 0.02289(6) 0.00221(4) 0.00909(4) 0.00025(4)
Br1 0.03279(15) 0.04177(15) 0.03730(15) 0.00931(12) 0.01719(12) 0.00614(11)
N1 0.0295(12) 0.0348(11) 0.0233(10) 0.0048(9) 0.0112(9) 0.0021(9)
N2 0.0265(11) 0.0403(12) 0.0262(11) 0.0019(9) 0.0109(9) -0.0021(9)
N3 0.0433(14) 0.0482(14) 0.0251(11) -0.0008(10) 0.0149(10) -0.0070(11)
O1 0.0486(14) 0.0581(13) 0.0496(13) 0.0135(11) 0.0204(11) 0.0198(11)
O2 0.0411(12) 0.0756(14) 0.0385(11) 0.0062(11) 0.0228(10) -0.0092(11)
O3 0.0494(14) 0.0527(13) 0.0519(14) -0.0096(11) 0.0079(11) -0.0133(11)
C1 0.0369(15) 0.0402(15) 0.0273(14) 0.0016(11) 0.0122(12) 0.0028(11)
C2 0.0516(18) 0.0456(16) 0.0251(13) 0.0045(12) 0.0188(13) 0.0068(13)
C3 0.0481(18) 0.0480(16) 0.0383(16) 0.0063(13) 0.0299(14) 0.0050(13)
C4 0.0345(15) 0.0499(16) 0.0383(15) 0.0049(13) 0.0210(13) -0.0023(13)
C5 0.0300(13) 0.0373(14) 0.0295(13) 0.0028(10) 0.0155(11) 0.0022(11)
C6 0.0284(13) 0.0388(14) 0.0294(13) 0.0038(11) 0.0122(11) 0.0001(11)
C7 0.0273(14) 0.0511(17) 0.0397(15) 0.0004(13) 0.0153(12) -0.0045(12)
C8 0.0266(14) 0.0522(16) 0.0383(16) 0.0007(13) 0.0063(12) -0.0056(12)
C9 0.0371(16) 0.0441(15) 0.0290(14) -0.0028(11) 0.0087(12) -0.0035(12)
C10 0.0363(15) 0.0328(13) 0.0261(13) 0.0013(11) 0.0102(11) -0.0037(11)
C13 0.0364(15) 0.0369(14) 0.0239(13) -0.0031(10) 0.0132(11) -0.0085(11)
C14 0.0328(14) 0.0441(15) 0.0282(13) -0.0030(11) 0.0126(11) -0.0049(12)
C15 0.0377(16) 0.0514(18) 0.0432(17) -0.0071(14) 0.0197(13) -0.0022(13)
C16 0.0467(19) 0.0627(19) 0.0421(17) -0.0133(15) 0.0290(15) -0.0134(16)
C17 0.054(2) 0.0619(19) 0.0279(15) -0.0070(13) 0.0223(14) -0.0154(16)
C18 0.0299(14) 0.0454(15) 0.0283(13) 0.0015(12) 0.0125(11) 0.0014(12)
C19 0.0279(14) 0.0448(15) 0.0288(14) 0.0035(11) 0.0068(11) -0.0031(11)
C20 0.0326(15) 0.0415(14) 0.0319(14) 0.0041(12) 0.0124(12) 0.0011(12)

loop_
_atom_type_symbol
_atom_type_description
_atom_type_scat_dispersion_real
_atom_type_scat_dispersion_imag
_atom_type_scat_source
C C 0.0033 0.0016 'International Tables Vol C Tables 4.2.6.8 and 6.1.1.4'
H H 0.0000 0.0000 'International Tables Vol C Tables 4.2.6.8 and 6.1.1.4'
N N 0.0061 0.0033 'International Tables Vol C Tables 4.2.6.8 and 6.1.1.4'
O O 0.0106 0.0060 'International Tables Vol C Tables 4.2.6.8 and 6.1.1.4'
Br Br -0.2901 2.4595 'International Tables Vol C Tables 4.2.6.8 and 6.1.1.4'
Re Re -1.0185 7.2310 'International Tables Vol C Tables 4.2.6.8 and 6.1.1.4'

loop_
_geom_angle_atom_site_label_1
_geom_angle_atom_site_label_2
_geom_angle_atom_site_label_3
_geom_angle
_geom_angle_site_symmetry_1
_geom_angle_site_symmetry_3
_geom_angle_publ_flag
C18 Re1 C20 88.70(12) . . ?
C18 Re1 C19 90.10(11) . . ?
C20 Re1 C19 86.11(12) . . ?
C18 Re1 N1 92.54(9) . . ?
C20 Re1 N1 97.92(10) . . ?
C19 Re1 N1 175.23(10) . . ?
C18 Re1 N2 96.38(10) . . ?
C20 Re1 N2 171.25(10) . . ?
C19 Re1 N2 100.96(10) . . ?
N1 Re1 N2 74.80(8) . . ?
C18 Re1 Br1 177.89(8) . . ?
C20 Re1 Br1 92.69(9) . . ?
C19 Re1 Br1 91.57(8) . . ?
N1 Re1 Br1 85.71(6) . . ?
N2 Re1 Br1 82.05(6) . . ?
C5 N1 C1 118.7(2) . . ?
C5 N1 Re1 116.62(16) . . ?
C1 N1 Re1 124.71(18) . . ?
C10 N2 C6 117.6(2) . . ?
C10 N2 Re1 127.35(17) . . ?
C6 N2 Re1 112.43(17) . . ?
C13 N3 C17 116.2(3) . . ?
N1 C1 C2 121.9(3) . . ?
C3 C2 C1 119.7(3) . . ?
C2 C3 C4 119.5(2) . . ?
C3 C4 C5 118.4(3) . . ?
N1 C5 C4 121.8(2) . . ?
N1 C5 C6 116.0(2) . . ?
C4 C5 C6 122.2(2) . . ?
N2 C6 C7 122.6(2) . . ?
N2 C6 C5 115.7(2) . . ?
C7 C6 C5 121.7(2) . . ?
C6 C7 C8 119.9(2) . . ?
C9 C8 C7 117.4(3) . . ?
C8 C9 C10 120.9(3) . . ?
N2 C10 C9 121.0(2) . . ?
N2 C10 C13 120.1(2) . . ?
C9 C10 C13 118.8(2) . . ?
N3 C13 C14 123.6(2) . . ?
N3 C13 C10 115.2(2) . . ?
C14 C13 C10 121.0(2) . . ?
C15 C14 C13 118.4(3) . . ?
C16 C15 C14 118.5(3) . . ?
C17 C16 C15 119.2(3) . . ?
N3 C17 C16 124.0(3) . . ?
O1 C18 Re1 179.6(3) . . ?
O2 C19 Re1 178.2(3) . . ?
O3 C20 Re1 178.9(3) . . ?

loop_
_geom_bond_atom_site_label_1
_geom_bond_atom_site_label_2
_geom_bond_distance
_geom_bond_site_symmetry_2
_geom_bond_publ_flag
Re1 C18 1.886(3) . ?
Re1 C20 1.913(3) . ?
Re1 C19 1.922(3) . ?
Re1 N1 2.174(2) . ?
Re1 N2 2.228(2) . ?
Re1 Br1 2.6409(3) . ?
N1 C5 1.340(3) . ?
N1 C1 1.351(3) . ?
N2 C10 1.354(3) . ?
N2 C6 1.363(3) . ?
N3 C13 1.345(3) . ?
N3 C17 1.349(4) . ?
O1 C18 1.154(3) . ?
O2 C19 1.152(3) . ?
O3 C20 1.150(3) . ?
C1 C2 1.380(4) . ?
C2 C3 1.358(4) . ?
C3 C4 1.387(4) . ?
C4 C5 1.397(3) . ?
C5 C6 1.476(3) . ?
C6 C7 1.377(4) . ?
C7 C8 1.384(4) . ?
C8 C9 1.383(4) . ?
C9 C10 1.392(4) . ?
C10 C13 1.480(4) . ?
C13 C14 1.387(4) . ?
C14 C15 1.386(4) . ?
C15 C16 1.383(4) . ?
C16 C17 1.364(5) . ?
